data_2020128
loop_
_publ_author_name
'Stepanovs, Dmitrijs'
'Posevins, Daniels'
'Turks, Maris'

_publ_section_title
;
 Crystal structures of two (+-)-exo-N-isobornylacetamides
;
_journal_issue 10
_journal_name_full 'Acta Crystallographica Section E Crystallographic Communications'
_journal_page_first 1117
_journal_paper_doi 10.1107/S2056989015015984
_journal_volume 71
_journal_year 2015
_chemical_formula_iupac 'C12 H20 Cl N O'
_chemical_formula_moiety 'C12 H20 Cl N O'
_chemical_formula_sum 'C12 H20 Cl N O'
_chemical_formula_weight 229.74
_chemical_name_systematic
(+-)-2-Chloro-<i>N</i>-[(1<i>RS</i>,2<i>RS</i>,4<i>RS</i>)-1,7,7-trimethylbicyclo[2.2.1]heptan-2-yl]acetamide
_space_group_IT_number 61
_symmetry_cell_setting orthorhombic
_symmetry_space_group_name_Hall '-P 2bc 2ac'
_symmetry_space_group_name_H-M 'P c a b'
_atom_sites_solution_hydrogens geom
_atom_sites_solution_primary direct
_atom_sites_solution_secondary difmap
_audit_creation_method SHELXL-97
_cell_angle_alpha 90.00
_cell_angle_beta 90.00
_cell_angle_gamma 90.00
_cell_formula_units_Z 8
_cell_length_a 9.6852(2)
_cell_length_b 10.7589(3)
_cell_length_c 23.7261(8)
_cell_measurement_reflns_used 24915
_cell_measurement_temperature 173(2)
_cell_measurement_theta_max 30.034
_cell_measurement_theta_min 0.998
_cell_volume 2472.31(12)
_computing_cell_refinement
;
SCALEPACK (Otwinowski & Minor, 1997)
;
_computing_data_collection
;
KappaCCD Server Software (Nonius, 1997)
;
_computing_data_reduction
;
DENZO and SCALEPACK (Otwinowski & Minor, 1997)
;
_computing_molecular_graphics
;
ORTEP-3 for Windows (Farrugia, 2012) and Mercury (Macrae <i>et al.</i>,
2008)
;
_computing_publication_material
;
SHELXL97 (Sheldrick, 2008),
PLATON (Spek, 2009) and publCIF (Westrip, 2010)
;
_computing_structure_refinement
;
SHELXL97 (Sheldrick, 2008)
;
_computing_structure_solution
;
SIR2011 (Burla <i>et al.</i>,  2012)
;
_diffrn_ambient_temperature 173(2)
_diffrn_measured_fraction_theta_full 0.999
_diffrn_measured_fraction_theta_max 0.999
_diffrn_measurement_device_type 'Nonius KappaCCD'
_diffrn_measurement_method '\f and \w scan'
_diffrn_radiation_monochromator graphite
_diffrn_radiation_source 'fine-focus sealed tube'
_diffrn_radiation_type MoK\a
_diffrn_radiation_wavelength 0.71073
_diffrn_reflns_av_R_equivalents 0.0966
_diffrn_reflns_av_sigmaI/netI 0.1021
_diffrn_reflns_limit_h_max 13
_diffrn_reflns_limit_h_min -13
_diffrn_reflns_limit_k_max 15
_diffrn_reflns_limit_k_min -15
_diffrn_reflns_limit_l_max 33
_diffrn_reflns_limit_l_min -33
_diffrn_reflns_number 6757
_diffrn_reflns_theta_full 30.04
_diffrn_reflns_theta_max 30.04
_diffrn_reflns_theta_min 2.56
_exptl_absorpt_coefficient_mu 0.285
_exptl_absorpt_correction_type none
_exptl_crystal_colour colorless
_exptl_crystal_density_diffrn 1.234
_exptl_crystal_density_method 'not measured'
_exptl_crystal_description plate
_exptl_crystal_F_000 992
_exptl_crystal_size_max 0.35
_exptl_crystal_size_mid 0.10
_exptl_crystal_size_min 0.09
_refine_diff_density_max 0.505
_refine_diff_density_min -0.380
_refine_ls_extinction_method none
_refine_ls_goodness_of_fit_ref 1.021
_refine_ls_hydrogen_treatment mixed
_refine_ls_matrix_type full
_refine_ls_number_parameters 143
_refine_ls_number_reflns 3611
_refine_ls_number_restraints 0
_refine_ls_restrained_S_all 1.021
_refine_ls_R_factor_all 0.1575
_refine_ls_R_factor_gt 0.0726
_refine_ls_shift/su_max 0.000
_refine_ls_shift/su_mean 0.000
_refine_ls_structure_factor_coef Fsqd
_refine_ls_weighting_details 'calc w=1/[\s^2^(Fo^2^)+(0.0497P)^2^+1.7639P] where P=(Fo^2^+2Fc^2^)/3'
_refine_ls_weighting_scheme calc
_refine_ls_wR_factor_gt 0.1335
_refine_ls_wR_factor_ref 0.1596
_reflns_number_gt 1854
_reflns_number_total 3611
_reflns_threshold_expression >2sigma(I)
_cod_data_source_file su5191sup1.cif
_cod_data_source_block 2
_cod_original_sg_symbol_Hall '-P 2bc 2ac '
_cod_database_code 2020128
_cod_database_fobs_code 2020128

loop_
_symmetry_equiv_pos_as_xyz
'x, y, z'
'-x, -y+1/2, z+1/2'
'x+1/2, -y, -z+1/2'
'-x+1/2, y+1/2, -z'
'-x, -y, -z'
'x, y-1/2, -z-1/2'
'-x-1/2, y, z-1/2'
'x-1/2, -y-1/2, z'

loop_
_atom_site_type_symbol
_atom_site_label
_atom_site_fract_x
_atom_site_fract_y
_atom_site_fract_z
_atom_site_U_iso_or_equiv
_atom_site_adp_type
_atom_site_calc_flag
_atom_site_refinement_flags
_atom_site_occupancy
_atom_site_symmetry_multiplicity
Cl Cl1 0.83924(7) 1.01572(7) 0.43765(4) 0.0460(3) Uani d . 1 1
O O1 0.68852(15) 0.76668(17) 0.44335(8) 0.0326(5) Uani d . 1 1
N N1 0.8914(2) 0.6671(2) 0.42922(10) 0.0241(5) Uani d . 1 1
H H1 0.972(3) 0.673(2) 0.4329(11) 0.026(8) Uiso d . 1 1
C C1 0.7790(3) 0.3051(3) 0.36991(15) 0.0436(8) Uani d . 1 1
H H1A 0.7757 0.2399 0.3417 0.052 Uiso calc R 1 1
H H1B 0.7467 0.2723 0.4056 0.052 Uiso calc R 1 1
C C2 0.6933(3) 0.4183(3) 0.35161(14) 0.0377(7) Uani d . 1 1
H H2A 0.6194 0.4345 0.3782 0.045 Uiso calc R 1 1
H H2B 0.6539 0.4055 0.3145 0.045 Uiso calc R 1 1
C C3 0.7980(2) 0.5264(2) 0.35096(12) 0.0292(6) Uani d . 1 1
C C4 0.8313(2) 0.5475(2) 0.41407(11) 0.0260(6) Uani d . 1 1
H H4 0.7456 0.5373 0.4355 0.031 Uiso calc R 1 1
C C5 0.9296(3) 0.4360(2) 0.42903(13) 0.0332(7) Uani d . 1 1
H H5A 1.0224 0.4647 0.4373 0.040 Uiso calc R 1 1
H H5B 0.8950 0.3891 0.4609 0.040 Uiso calc R 1 1
C C6 0.9261(3) 0.3591(3) 0.37543(15) 0.0409(8) Uani d . 1 1
H H6 0.9999 0.2970 0.3727 0.049 Uiso calc R 1 1
C C7 0.9285(3) 0.4580(3) 0.32796(12) 0.0321(7) Uani d . 1 1
C C8 1.0598(3) 0.5389(3) 0.32675(14) 0.0435(8) Uani d . 1 1
H H8A 1.1362 0.4900 0.3136 0.065 Uiso calc R 1 1
H H8B 1.0792 0.5688 0.3640 0.065 Uiso calc R 1 1
H H8C 1.0458 0.6082 0.3019 0.065 Uiso calc R 1 1
C C9 0.9126(4) 0.4040(4) 0.26906(16) 0.0626(11) Uani d . 1 1
H H9A 0.9126 0.4701 0.2419 0.094 Uiso calc R 1 1
H H9B 0.8271 0.3592 0.2667 0.094 Uiso calc R 1 1
H H9C 0.9880 0.3486 0.2614 0.094 Uiso calc R 1 1
C C10 0.7496(3) 0.6398(3) 0.31989(14) 0.0427(8) Uani d . 1 1
H H10A 0.7357 0.6197 0.2809 0.064 Uiso calc R 1 1
H H10B 0.8179 0.7042 0.3230 0.064 Uiso calc R 1 1
H H10C 0.6642 0.6682 0.3359 0.064 Uiso calc R 1 1
C C11 0.8159(2) 0.7647(2) 0.44464(11) 0.0239(6) Uani d . 1 1
C C12 0.8982(2) 0.8735(2) 0.46654(14) 0.0324(7) Uani d . 1 1
H H12A 0.9947 0.8620 0.4571 0.039 Uiso calc R 1 1
H H12B 0.8906 0.8767 0.5073 0.039 Uiso calc R 1 1

loop_
_atom_site_aniso_label
_atom_site_aniso_U_11
_atom_site_aniso_U_22
_atom_site_aniso_U_33
_atom_site_aniso_U_12
_atom_site_aniso_U_13
_atom_site_aniso_U_23
Cl1 0.0364(4) 0.0305(4) 0.0711(6) -0.0062(3) -0.0118(4) 0.0006(4)
O1 0.0136(8) 0.0345(10) 0.0499(13) 0.0001(7) -0.0002(8) -0.0073(10)
N1 0.0120(10) 0.0280(11) 0.0323(14) -0.0021(8) -0.0006(9) -0.0028(10)
C1 0.0349(15) 0.0323(15) 0.063(2) -0.0059(12) -0.0009(15) -0.0040(16)
C2 0.0213(13) 0.0361(16) 0.056(2) -0.0064(11) 0.0011(12) -0.0065(15)
C3 0.0238(12) 0.0276(14) 0.0363(17) -0.0023(10) -0.0014(11) -0.0005(13)
C4 0.0203(12) 0.0248(13) 0.0329(16) -0.0026(10) 0.0057(11) 0.0000(11)
C5 0.0273(13) 0.0285(13) 0.0439(18) 0.0001(11) 0.0000(12) 0.0083(14)
C6 0.0261(14) 0.0277(15) 0.069(2) 0.0058(11) -0.0011(14) -0.0065(15)
C7 0.0247(13) 0.0378(16) 0.0338(17) -0.0059(11) 0.0055(11) -0.0111(14)
C8 0.0324(15) 0.054(2) 0.0442(19) -0.0137(14) 0.0148(14) -0.0130(16)
C9 0.0484(19) 0.078(3) 0.062(3) -0.0176(18) 0.0151(17) -0.035(2)
C10 0.0449(17) 0.0419(17) 0.0412(19) 0.0003(15) -0.0156(14) -0.0008(15)
C11 0.0161(11) 0.0268(13) 0.0289(15) -0.0006(9) -0.0008(10) -0.0028(12)
C12 0.0180(12) 0.0304(14) 0.0488(19) 0.0023(10) -0.0066(12) -0.0108(14)

loop_
_atom_type_symbol
_atom_type_description
_atom_type_scat_dispersion_real
_atom_type_scat_dispersion_imag
_atom_type_scat_source
C C 0.0033 0.0016 'International Tables Vol C Tables 4.2.6.8 and 6.1.1.4'
H H 0.0000 0.0000 'International Tables Vol C Tables 4.2.6.8 and 6.1.1.4'
N N 0.0061 0.0033 'International Tables Vol C Tables 4.2.6.8 and 6.1.1.4'
O O 0.0106 0.0060 'International Tables Vol C Tables 4.2.6.8 and 6.1.1.4'
Cl Cl 0.1484 0.1585 'International Tables Vol C Tables 4.2.6.8 and 6.1.1.4'

loop_
_geom_angle_atom_site_label_1
_geom_angle_atom_site_label_2
_geom_angle_atom_site_label_3
_geom_angle
C11 N1 C4 123.0(2)
C11 N1 H1 117(2)
C4 N1 H1 119(2)
C2 C1 C6 102.9(2)
C2 C1 H1A 111.2
C6 C1 H1A 111.2
C2 C1 H1B 111.2
C6 C1 H1B 111.2
H1A C1 H1B 109.1
C1 C2 C3 104.2(2)
C1 C2 H2A 110.9
C3 C2 H2A 110.9
C1 C2 H2B 110.9
C3 C2 H2B 110.9
H2A C2 H2B 108.9
C10 C3 C2 114.3(2)
C10 C3 C4 114.9(2)
C2 C3 C4 103.7(2)
C10 C3 C7 117.7(2)
C2 C3 C7 100.4(2)
C4 C3 C7 103.8(2)
N1 C4 C3 116.8(2)
N1 C4 C5 112.1(2)
C3 C4 C5 103.4(2)
N1 C4 H4 108.0
C3 C4 H4 108.0
C5 C4 H4 108.0
C6 C5 C4 102.3(2)
C6 C5 H5A 111.3
C4 C5 H5A 111.3
C6 C5 H5B 111.3
C4 C5 H5B 111.3
H5A C5 H5B 109.2
C5 C6 C1 107.3(2)
C5 C6 C7 103.6(2)
C1 C6 C7 102.1(2)
C5 C6 H6 114.2
C1 C6 H6 114.2
C7 C6 H6 114.2
C9 C7 C8 106.4(2)
C9 C7 C6 113.8(3)
C8 C7 C6 114.4(2)
C9 C7 C3 114.8(2)
C8 C7 C3 114.1(2)
C6 C7 C3 93.3(2)
C7 C8 H8A 109.5
C7 C8 H8B 109.5
H8A C8 H8B 109.5
C7 C8 H8C 109.5
H8A C8 H8C 109.5
H8B C8 H8C 109.5
C7 C9 H9A 109.5
C7 C9 H9B 109.5
H9A C9 H9B 109.5
C7 C9 H9C 109.5
H9A C9 H9C 109.5
H9B C9 H9C 109.5
C3 C10 H10A 109.5
C3 C10 H10B 109.5
H10A C10 H10B 109.5
C3 C10 H10C 109.5
H10A C10 H10C 109.5
H10B C10 H10C 109.5
O1 C11 N1 123.8(2)
O1 C11 C12 121.5(2)
N1 C11 C12 114.63(19)
C11 C12 Cl1 111.55(18)
C11 C12 H12A 109.3
Cl1 C12 H12A 109.3
C11 C12 H12B 109.3
Cl1 C12 H12B 109.3
H12A C12 H12B 108.0

loop_
_geom_bond_atom_site_label_1
_geom_bond_atom_site_label_2
_geom_bond_distance
Cl1 C12 1.771(3)
O1 C11 1.235(3)
N1 C11 1.331(3)
N1 C4 1.457(3)
N1 H1 0.78(3)
C1 C2 1.536(4)
C1 C6 1.544(4)
C1 H1A 0.9700
C1 H1B 0.9700
C2 C3 1.543(4)
C2 H2A 0.9700
C2 H2B 0.9700
C3 C10 1.501(4)
C3 C4 1.548(4)
C3 C7 1.561(4)
C4 C5 1.573(4)
C4 H4 0.9800
C5 C6 1.517(4)
C5 H5A 0.9700
C5 H5B 0.9700
C6 C7 1.550(4)
C6 H6 0.9800
C7 C9 1.522(4)
C7 C8 1.541(4)
C8 H8A 0.9600
C8 H8B 0.9600
C8 H8C 0.9600
C9 H9A 0.9600
C9 H9B 0.9600
C9 H9C 0.9600
C10 H10A 0.9600
C10 H10B 0.9600
C10 H10C 0.9600
C11 C12 1.508(3)
C12 H12A 0.9700
C12 H12B 0.9700

loop_
_geom_hbond_atom_site_label_D
_geom_hbond_atom_site_label_H
_geom_hbond_atom_site_label_A
_geom_hbond_site_symmetry_A
_geom_hbond_distance_DH
_geom_hbond_distance_HA
_geom_hbond_distance_DA
_geom_hbond_angle_DHA
N1 H1 O1 8_675 0.79(3) 2.21(3) 2.983(2) 168(2)
C12 H12A O1 8_675 0.97 2.36 3.238(3) 151

loop_
_geom_torsion_atom_site_label_1
_geom_torsion_atom_site_label_2
_geom_torsion_atom_site_label_3
_geom_torsion_atom_site_label_4
_geom_torsion
C6 C1 C2 C3 -2.3(3)
C1 C2 C3 C10 164.5(3)
C1 C2 C3 C4 -69.6(3)
C1 C2 C3 C7 37.5(3)
C11 N1 C4 C3 91.6(3)
C11 N1 C4 C5 -149.3(2)
C10 C3 C4 N1 -35.2(3)
C2 C3 C4 N1 -160.7(2)
C7 C3 C4 N1 94.7(2)
C10 C3 C4 C5 -158.8(2)
C2 C3 C4 C5 75.6(2)
C7 C3 C4 C5 -28.9(2)
N1 C4 C5 C6 -132.9(2)
C3 C4 C5 C6 -6.2(2)
C4 C5 C6 C1 -67.7(3)
C4 C5 C6 C7 39.8(2)
C2 C1 C6 C5 74.5(3)
C2 C1 C6 C7 -34.1(3)
C5 C6 C7 C9 -174.8(2)
C1 C6 C7 C9 -63.4(3)
C5 C6 C7 C8 62.6(3)
C1 C6 C7 C8 174.0(2)
C5 C6 C7 C3 -55.8(2)
C1 C6 C7 C3 55.6(2)
C10 C3 C7 C9 -62.8(3)
C2 C3 C7 C9 61.9(3)
C4 C3 C7 C9 168.9(2)
C10 C3 C7 C8 60.3(3)
C2 C3 C7 C8 -175.0(3)
C4 C3 C7 C8 -67.9(3)
C10 C3 C7 C6 179.0(2)
C2 C3 C7 C6 -56.3(2)
C4 C3 C7 C6 50.8(2)
C4 N1 C11 O1 -6.0(4)
C4 N1 C11 C12 171.7(2)
O1 C11 C12 Cl1 -47.2(3)
N1 C11 C12 Cl1 135.1(2)
